data_4028357
loop_
_publ_author_name
'Jianhong Chen'
'Weimin Liu'
'Bingjiang Zhou'
'Guangle Niu'
'Hongyan Zhang'
'Jiasheng Wu'
'Ying Wang'
'Weigang Ju'
'Pengfei Wang'

_publ_section_title
;
 Coumarin- and Rhodamine-Fused Deep Red Fluorescent Dyes: Synthesis,
 Photophysical Properties, and Bioimaging in Vitro
;
_journal_name_full 'Journal of Organic Chemistry'
_journal_page_first 6121
_journal_page_last 6130
_journal_paper_doi 10.1021/jo400783x
_journal_volume 78
_journal_year 2013
_chemical_formula_sum 'C31 H31 Cl N2 O10'
_chemical_formula_weight 627.03
_chemical_name_systematic
; 
 ? 
;
_space_group_IT_number 14
_symmetry_cell_setting monoclinic
_symmetry_space_group_name_Hall '-P 2yn'
_symmetry_space_group_name_H-M 'P 1 21/n 1'
_atom_sites_solution_hydrogens geom
_atom_sites_solution_primary direct
_atom_sites_solution_secondary difmap
_audit_creation_method SHELXL-97
_cell_angle_alpha 90.00
_cell_angle_beta 101.78(3)
_cell_angle_gamma 90.00
_cell_formula_units_Z 4
_cell_length_a 11.919(2)
_cell_length_b 14.984(3)
_cell_length_c 16.757(3)
_cell_measurement_reflns_used 8271
_cell_measurement_temperature 173(2)
_cell_measurement_theta_max 27.4721
_cell_measurement_theta_min 1.7453
_cell_volume 2929.7(10)
_computing_cell_refinement 'CrystalClear (Rigaku Inc., 2008)'
_computing_data_collection 'CrystalClear (Rigaku Inc., 2008)'
_computing_data_reduction 'CrystalClear (Rigaku Inc., 2008)'
_computing_molecular_graphics
;
 Mercury: visualization and analysis of crystal structures, C. F. Macrae,
 P. R. Edgington, P. McCabe, E. Pidcock, G. P. Shields, R. Taylor,
 M. Towler and J. van de Streek, J. Appl. Cryst., 39, 453-457, 2006.
;
_computing_publication_material 'SHELX-97 (Sheldrick, 2008)'
_computing_structure_refinement 'SHELX-97 (Sheldrick, 2008)'
_computing_structure_solution 'SHELX-97 (Sheldrick, 2008)'
_diffrn_ambient_temperature 173(2)
_diffrn_detector_area_resol_mean 28.5714
_diffrn_measured_fraction_theta_full 0.998
_diffrn_measured_fraction_theta_max 0.998
_diffrn_measurement_device_type 'Saturn724+ CCD'
_diffrn_measurement_method '\w scans at fixed \c = 45\%'
_diffrn_radiation_monochromator graphite
_diffrn_radiation_source 'fine-focus sealed tube'
_diffrn_radiation_type MoK\a
_diffrn_radiation_wavelength 0.71073
_diffrn_reflns_av_R_equivalents 0.0504
_diffrn_reflns_av_sigmaI/netI 0.0539
_diffrn_reflns_limit_h_max 14
_diffrn_reflns_limit_h_min -14
_diffrn_reflns_limit_k_max 17
_diffrn_reflns_limit_k_min -17
_diffrn_reflns_limit_l_max 13
_diffrn_reflns_limit_l_min -19
_diffrn_reflns_number 17520
_diffrn_reflns_theta_full 25.00
_diffrn_reflns_theta_max 25.00
_diffrn_reflns_theta_min 1.84
_exptl_absorpt_coefficient_mu 0.194
_exptl_absorpt_correction_T_max 1.0000
_exptl_absorpt_correction_T_min 0.6154
_exptl_absorpt_correction_type multi-scan
_exptl_absorpt_process_details 'CrystalClear (Rigaku Inc., 2008)'
_exptl_crystal_colour black
_exptl_crystal_density_diffrn 1.422
_exptl_crystal_description block
_exptl_crystal_F_000 1312
_exptl_crystal_size_max 0.32
_exptl_crystal_size_mid 0.29
_exptl_crystal_size_min 0.27
_refine_diff_density_max 0.766
_refine_diff_density_min -0.682
_refine_diff_density_rms 0.099
_refine_ls_extinction_method none
_refine_ls_goodness_of_fit_ref 1.193
_refine_ls_hydrogen_treatment constr
_refine_ls_matrix_type full
_refine_ls_number_parameters 400
_refine_ls_number_reflns 5146
_refine_ls_number_restraints 0
_refine_ls_restrained_S_all 1.193
_refine_ls_R_factor_all 0.1409
_refine_ls_R_factor_gt 0.1297
_refine_ls_shift/su_max 0.006
_refine_ls_shift/su_mean 0.001
_refine_ls_structure_factor_coef Fsqd
_refine_ls_weighting_details 'calc w=1/[\s^2^(Fo^2^)+(0.1616P)^2^+6.8709P] where P=(Fo^2^+2Fc^2^)/3'
_refine_ls_weighting_scheme calc
_refine_ls_wR_factor_gt 0.3429
_refine_ls_wR_factor_ref 0.3524
_reflns_number_gt 4565
_reflns_number_total 5146
_reflns_threshold_expression >2sigma(I)
_cod_data_source_file jo400783x_si_001.cif
_cod_data_source_block a
_cod_original_cell_volume 2929.6(10)
_cod_database_code 4028357

loop_
_symmetry_equiv_pos_as_xyz
'x, y, z'
'-x+1/2, y+1/2, -z+1/2'
'-x, -y, -z'
'x-1/2, -y-1/2, z-1/2'

loop_
_atom_site_label
_atom_site_type_symbol
_atom_site_fract_x
_atom_site_fract_y
_atom_site_fract_z
_atom_site_U_iso_or_equiv
_atom_site_adp_type
_atom_site_occupancy
_atom_site_symmetry_multiplicity
_atom_site_calc_flag
_atom_site_refinement_flags
Cl1 Cl 0.7153(2) 0.74232(14) 0.05537(12) 0.0826(7) Uani 1 1 d .
O1 O 0.3353(8) 0.4212(4) 0.4189(4) 0.121(3) Uani 1 1 d .
H1 H 0.3322 0.4640 0.4508 0.145 Uiso 1 1 d R
O2 O 0.3837(7) 0.4962(4) 0.3208(4) 0.113(3) Uani 1 1 d .
O3 O 0.5042(3) 0.5461(2) 0.0957(2) 0.0366(8) Uani 1 1 d .
O4 O 0.1583(3) 0.4114(3) 0.1349(3) 0.0522(11) Uani 1 1 d .
O5 O 0.1545(3) 0.5257(2) 0.0518(2) 0.0394(9) Uani 1 1 d .
O6 O 0.6678(9) 0.7300(5) 0.1257(4) 0.139(4) Uani 1 1 d .
O7 O 0.7018(7) 0.6621(4) 0.0091(4) 0.100(2) Uani 1 1 d .
O8 O 0.6580(8) 0.8152(5) 0.0091(5) 0.122(3) Uani 1 1 d .
O9 O 0.8315(7) 0.7670(6) 0.0764(5) 0.140(3) Uani 1 1 d .
O10 O 0.3772(8) 0.5557(5) 0.5172(4) 0.134(3) Uani 1 1 d .
H10B H 0.3634 0.6068 0.5334 0.161 Uiso 1 1 d R
H10A H 0.4253 0.5258 0.5503 0.161 Uiso 1 1 d R
N1 N 0.8823(4) 0.4632(4) 0.2194(4) 0.0678(17) Uani 1 1 d .
N2 N 0.1126(4) 0.7881(3) -0.1085(3) 0.0523(13) Uani 1 1 d .
C1 C 0.9979(7) 0.4309(7) 0.3588(5) 0.091(3) Uani 1 1 d .
H1C H 1.0226 0.4934 0.3631 0.136 Uiso 1 1 calc R
H1B H 1.0608 0.3928 0.3864 0.136 Uiso 1 1 calc R
H1A H 0.9316 0.4234 0.3843 0.136 Uiso 1 1 calc R
C2 C 0.9656(6) 0.4051(6) 0.2704(5) 0.073(2) Uani 1 1 d .
H2B H 1.0360 0.4038 0.2478 0.088 Uiso 1 1 calc R
H2A H 0.9341 0.3437 0.2669 0.088 Uiso 1 1 calc R
C3 C 0.9333(8) 0.6084(8) 0.2136(6) 0.103(3) Uani 1 1 d .
H3C H 0.9723 0.6558 0.1896 0.155 Uiso 1 1 calc R
H3B H 0.9738 0.5974 0.2698 0.155 Uiso 1 1 calc R
H3A H 0.8543 0.6266 0.2135 0.155 Uiso 1 1 calc R
C4 C 0.9324(7) 0.5304(6) 0.1679(6) 0.091(3) Uani 1 1 d .
H4B H 1.0108 0.5133 0.1626 0.109 Uiso 1 1 calc R
H4A H 0.8834 0.5369 0.1130 0.109 Uiso 1 1 calc R
C5 C 0.5753(4) 0.4915(3) 0.1494(3) 0.0335(11) Uani 1 1 d .
C6 C 0.6899(5) 0.5067(4) 0.1586(3) 0.0429(13) Uani 1 1 d .
H6 H 0.7165 0.5540 0.1296 0.052 Uiso 1 1 calc R
C7 C 0.7681(5) 0.4529(4) 0.2107(3) 0.0446(13) Uani 1 1 d .
C8 C 0.7234(5) 0.3853(4) 0.2546(3) 0.0442(13) Uani 1 1 d .
H8 H 0.7749 0.3488 0.2914 0.053 Uiso 1 1 calc R
C9 C 0.6094(5) 0.3714(4) 0.2453(3) 0.0422(13) Uani 1 1 d .
H9 H 0.5829 0.3253 0.2758 0.051 Uiso 1 1 calc R
C10 C 0.5281(4) 0.4240(4) 0.1912(3) 0.0367(12) Uani 1 1 d .
C11 C 0.4092(4) 0.4130(4) 0.1793(3) 0.0370(12) Uani 1 1 d .
C12 C 0.3592(4) 0.3413(4) 0.2217(3) 0.0412(13) Uani 1 1 d .
C13 C 0.3326(5) 0.3452(4) 0.2973(4) 0.0495(14) Uani 1 1 d .
C14 C 0.3524(6) 0.4263(5) 0.3452(4) 0.0600(17) Uani 1 1 d .
C15 C 0.2812(6) 0.2703(5) 0.3284(4) 0.0578(17) Uani 1 1 d .
H15 H 0.2607 0.2736 0.3802 0.069 Uiso 1 1 calc R
C16 C 0.2618(6) 0.1946(5) 0.2836(4) 0.0646(18) Uani 1 1 d .
H16 H 0.2258 0.1455 0.3041 0.077 Uiso 1 1 calc R
C17 C 0.2929(5) 0.1870(4) 0.2097(4) 0.0559(16) Uani 1 1 d .
H17 H 0.2810 0.1324 0.1803 0.067 Uiso 1 1 calc R
C18 C 0.3411(5) 0.2581(4) 0.1782(4) 0.0517(16) Uani 1 1 d .
H18 H 0.3629 0.2524 0.1270 0.062 Uiso 1 1 calc R
C19 C 0.3395(4) 0.4721(3) 0.1235(3) 0.0353(11) Uani 1 1 d .
C20 C 0.2142(4) 0.4645(3) 0.1059(3) 0.0381(12) Uani 1 1 d .
C21 C 0.2058(4) 0.5933(3) 0.0172(3) 0.0356(11) Uani 1 1 d .
C22 C 0.3253(4) 0.6007(3) 0.0311(3) 0.0329(11) Uani 1 1 d .
C23 C 0.3895(4) 0.5375(3) 0.0839(3) 0.0315(11) Uani 1 1 d .
C24 C 0.3714(5) 0.6726(4) -0.0064(3) 0.0387(12) Uani 1 1 d .
H24 H 0.4522 0.6790 0.0022 0.046 Uiso 1 1 calc R
C25 C 0.3035(5) 0.7330(4) -0.0545(3) 0.0404(13) Uani 1 1 d .
C26 C 0.3555(6) 0.8094(4) -0.0937(4) 0.0529(15) Uani 1 1 d .
H26B H 0.4299 0.8261 -0.0588 0.063 Uiso 1 1 calc R
H26A H 0.3701 0.7899 -0.1471 0.063 Uiso 1 1 calc R
C27 C 0.2790(6) 0.8878(5) -0.1054(5) 0.0643(18) Uani 1 1 d .
H27B H 0.3103 0.9335 -0.1375 0.077 Uiso 1 1 calc R
H27A H 0.2758 0.9139 -0.0517 0.077 Uiso 1 1 calc R
C28 C 0.1587(7) 0.8625(5) -0.1494(5) 0.069(2) Uani 1 1 d .
H28B H 0.1077 0.9149 -0.1513 0.082 Uiso 1 1 calc R
H28A H 0.1603 0.8452 -0.2062 0.082 Uiso 1 1 calc R
C29 C -0.0116(6) 0.7829(5) -0.1202(6) 0.077(2) Uani 1 1 d .
H29A H -0.0397 0.7328 -0.1564 0.116 Uiso 1 1 calc R
H29C H -0.0456 0.8385 -0.1448 0.116 Uiso 1 1 calc R
H29B H -0.0332 0.7739 -0.0674 0.116 Uiso 1 1 calc R
C30 C 0.1823(5) 0.7258(4) -0.0661(3) 0.0416(13) Uani 1 1 d .
C31 C 0.1347(5) 0.6530(4) -0.0298(3) 0.0406(12) Uani 1 1 d .
H31 H 0.0540 0.6459 -0.0382 0.049 Uiso 1 1 calc R

loop_
_atom_site_aniso_label
_atom_site_aniso_U_11
_atom_site_aniso_U_22
_atom_site_aniso_U_33
_atom_site_aniso_U_23
_atom_site_aniso_U_13
_atom_site_aniso_U_12
Cl1 0.1218(19) 0.0688(12) 0.0580(11) -0.0150(9) 0.0202(11) -0.0338(12)
O1 0.224(9) 0.088(4) 0.071(4) -0.005(3) 0.078(5) -0.022(5)
O2 0.190(7) 0.086(4) 0.089(4) -0.042(3) 0.087(5) -0.052(5)
O3 0.0323(19) 0.0401(19) 0.0394(19) 0.0046(16) 0.0117(15) -0.0053(15)
O4 0.034(2) 0.044(2) 0.082(3) 0.024(2) 0.022(2) 0.0009(17)
O5 0.0332(19) 0.0350(19) 0.049(2) 0.0076(16) 0.0057(15) -0.0030(15)
O6 0.256(10) 0.095(5) 0.087(4) -0.039(4) 0.087(6) -0.078(6)
O7 0.167(6) 0.064(3) 0.072(4) -0.015(3) 0.032(4) -0.020(4)
O8 0.176(8) 0.079(4) 0.113(5) 0.004(4) 0.035(5) 0.021(5)
O9 0.131(7) 0.175(8) 0.101(5) -0.016(5) -0.008(5) -0.056(6)
O10 0.219(9) 0.095(5) 0.106(5) -0.025(4) 0.074(6) -0.008(5)
N1 0.034(3) 0.090(4) 0.083(4) 0.026(3) 0.019(3) -0.002(3)
N2 0.057(3) 0.040(3) 0.054(3) 0.017(2) -0.003(2) -0.004(2)
C1 0.063(5) 0.109(7) 0.091(6) 0.008(5) -0.007(4) 0.010(5)
C2 0.038(3) 0.108(6) 0.075(5) 0.033(5) 0.016(3) 0.012(4)
C3 0.078(6) 0.155(10) 0.077(6) -0.031(6) 0.014(5) 0.005(6)
C4 0.048(4) 0.106(7) 0.115(7) -0.024(6) 0.009(4) 0.016(4)
C5 0.035(3) 0.034(3) 0.033(2) -0.003(2) 0.012(2) 0.001(2)
C6 0.036(3) 0.047(3) 0.049(3) 0.000(3) 0.017(2) -0.009(2)
C7 0.031(3) 0.055(3) 0.049(3) -0.006(3) 0.011(2) 0.000(2)
C8 0.034(3) 0.051(3) 0.047(3) -0.004(3) 0.008(2) 0.005(2)
C9 0.040(3) 0.045(3) 0.045(3) 0.007(2) 0.014(2) 0.004(2)
C10 0.036(3) 0.040(3) 0.035(3) -0.004(2) 0.009(2) 0.000(2)
C11 0.034(3) 0.043(3) 0.035(3) -0.003(2) 0.008(2) -0.003(2)
C12 0.033(3) 0.057(3) 0.032(3) 0.014(2) 0.003(2) -0.003(2)
C13 0.043(3) 0.063(4) 0.043(3) 0.007(3) 0.012(2) -0.001(3)
C14 0.065(4) 0.053(4) 0.068(4) 0.009(3) 0.028(3) 0.003(3)
C15 0.058(4) 0.065(4) 0.050(3) 0.027(3) 0.011(3) 0.001(3)
C16 0.059(4) 0.070(5) 0.063(4) 0.016(4) 0.010(3) -0.004(3)
C17 0.048(4) 0.042(3) 0.075(4) 0.001(3) 0.007(3) 0.000(3)
C18 0.042(3) 0.032(3) 0.078(4) 0.018(3) 0.006(3) 0.002(2)
C19 0.033(3) 0.031(3) 0.044(3) -0.001(2) 0.014(2) 0.000(2)
C20 0.032(3) 0.033(3) 0.050(3) 0.003(2) 0.011(2) 0.003(2)
C21 0.040(3) 0.030(3) 0.039(3) 0.003(2) 0.012(2) -0.009(2)
C22 0.036(3) 0.035(3) 0.028(2) -0.003(2) 0.008(2) -0.005(2)
C23 0.033(3) 0.031(2) 0.033(2) -0.001(2) 0.012(2) 0.000(2)
C24 0.040(3) 0.041(3) 0.038(3) -0.001(2) 0.015(2) -0.006(2)
C25 0.052(3) 0.037(3) 0.035(3) 0.004(2) 0.015(2) -0.007(2)
C26 0.058(4) 0.048(3) 0.053(3) 0.013(3) 0.012(3) -0.008(3)
C27 0.076(5) 0.049(4) 0.071(4) 0.017(3) 0.022(4) -0.001(3)
C28 0.074(5) 0.051(4) 0.076(5) 0.026(4) 0.003(4) -0.006(3)
C29 0.054(4) 0.052(4) 0.114(6) 0.034(4) -0.011(4) 0.006(3)
C30 0.046(3) 0.037(3) 0.040(3) 0.000(2) 0.007(2) -0.004(2)
C31 0.041(3) 0.040(3) 0.038(3) 0.000(2) 0.003(2) -0.010(2)

loop_
_atom_type_symbol
_atom_type_description
_atom_type_scat_dispersion_real
_atom_type_scat_dispersion_imag
_atom_type_scat_source
C C 0.0033 0.0016 'International Tables Vol C Tables 4.2.6.8 and 6.1.1.4'
H H 0.0000 0.0000 'International Tables Vol C Tables 4.2.6.8 and 6.1.1.4'
N N 0.0061 0.0033 'International Tables Vol C Tables 4.2.6.8 and 6.1.1.4'
O O 0.0106 0.0060 'International Tables Vol C Tables 4.2.6.8 and 6.1.1.4'
Cl Cl 0.1484 0.1585 'International Tables Vol C Tables 4.2.6.8 and 6.1.1.4'

loop_
_geom_angle_atom_site_label_1
_geom_angle_atom_site_label_2
_geom_angle_atom_site_label_3
_geom_angle
O9 Cl1 O6 111.4(5)
O9 Cl1 O7 110.8(5)
O6 Cl1 O7 108.9(4)
O9 Cl1 O8 105.8(6)
O6 Cl1 O8 108.8(6)
O7 Cl1 O8 111.2(4)
C14 O1 H1 126.7
C23 O3 C5 120.7(4)
C21 O5 C20 123.6(4)
H10B O10 H10A 115.1
C7 N1 C2 123.1(6)
C7 N1 C4 121.2(6)
C2 N1 C4 115.3(5)
C30 N2 C29 122.3(5)
C30 N2 C28 121.3(5)
C29 N2 C28 116.4(5)
C2 C1 H1C 109.5
C2 C1 H1B 109.5
H1C C1 H1B 109.5
C2 C1 H1A 109.5
H1C C1 H1A 109.5
H1B C1 H1A 109.5
N1 C2 C1 115.5(7)
N1 C2 H2B 108.4
C1 C2 H2B 108.4
N1 C2 H2A 108.4
C1 C2 H2A 108.4
H2B C2 H2A 107.5
C4 C3 H3C 109.5
C4 C3 H3B 109.5
H3C C3 H3B 109.5
C4 C3 H3A 109.5
H3C C3 H3A 109.5
H3B C3 H3A 109.5
C3 C4 N1 101.7(8)
C3 C4 H4B 111.4
N1 C4 H4B 111.4
C3 C4 H4A 111.4
N1 C4 H4A 111.4
H4B C4 H4A 109.3
C6 C5 O3 116.4(5)
C6 C5 C10 123.8(5)
O3 C5 C10 119.8(4)
C5 C6 C7 120.0(5)
C5 C6 H6 120.0
C7 C6 H6 120.0
N1 C7 C6 122.2(6)
N1 C7 C8 120.3(5)
C6 C7 C8 117.6(5)
C9 C8 C7 121.7(5)
C9 C8 H8 119.1
C7 C8 H8 119.1
C8 C9 C10 121.7(5)
C8 C9 H9 119.2
C10 C9 H9 119.2
C11 C10 C5 120.5(5)
C11 C10 C9 124.3(5)
C5 C10 C9 115.2(5)
C10 C11 C19 117.3(5)
C10 C11 C12 120.8(5)
C19 C11 C12 121.9(5)
C13 C12 C18 117.8(5)
C13 C12 C11 127.3(6)
C18 C12 C11 114.8(5)
C12 C13 C15 120.2(6)
C12 C13 C14 120.4(6)
C15 C13 C14 119.4(6)
O2 C14 O1 119.5(7)
O2 C14 C13 124.5(6)
O1 C14 C13 116.1(6)
C16 C15 C13 119.6(6)
C16 C15 H15 120.2
C13 C15 H15 120.2
C15 C16 C17 121.6(7)
C15 C16 H16 119.2
C17 C16 H16 119.2
C18 C17 C16 119.8(7)
C18 C17 H17 120.1
C16 C17 H17 120.1
C17 C18 C12 120.8(6)
C17 C18 H18 119.6
C12 C18 H18 119.6
C23 C19 C11 120.3(5)
C23 C19 C20 118.6(5)
C11 C19 C20 121.1(5)
O4 C20 O5 116.8(5)
O4 C20 C19 126.5(5)
O5 C20 C19 116.6(4)
C31 C21 O5 116.8(5)
C31 C21 C22 122.2(5)
O5 C21 C22 121.0(5)
C21 C22 C23 117.0(4)
C21 C22 C24 117.5(5)
C23 C22 C24 125.5(5)
O3 C23 C19 121.4(4)
O3 C23 C22 115.6(4)
C19 C23 C22 123.0(5)
C25 C24 C22 122.1(5)
C25 C24 H24 118.9
C22 C24 H24 118.9
C24 C25 C30 119.6(5)
C24 C25 C26 120.8(5)
C30 C25 C26 119.5(5)
C27 C26 C25 111.3(5)
C27 C26 H26B 109.4
C25 C26 H26B 109.4
C27 C26 H26A 109.4
C25 C26 H26A 109.4
H26B C26 H26A 108.0
C26 C27 C28 111.3(6)
C26 C27 H27B 109.4
C28 C27 H27B 109.4
C26 C27 H27A 109.4
C28 C27 H27A 109.4
H27B C27 H27A 108.0
N2 C28 C27 111.6(5)
N2 C28 H28B 109.3
C27 C28 H28B 109.3
N2 C28 H28A 109.3
C27 C28 H28A 109.3
H28B C28 H28A 108.0
N2 C29 H29A 109.5
N2 C29 H29C 109.5
H29A C29 H29C 109.5
N2 C29 H29B 109.5
H29A C29 H29B 109.5
H29C C29 H29B 109.5
N2 C30 C25 121.2(5)
N2 C30 C31 119.9(5)
C25 C30 C31 118.8(5)
C21 C31 C30 119.7(5)
C21 C31 H31 120.2
C30 C31 H31 120.2

loop_
_geom_bond_atom_site_label_1
_geom_bond_atom_site_label_2
_geom_bond_distance
Cl1 O9 1.407(8)
Cl1 O6 1.419(7)
Cl1 O7 1.422(6)
Cl1 O8 1.429(7)
O1 C14 1.295(9)
O1 H1 0.8402
O2 C14 1.210(9)
O3 C23 1.347(6)
O3 C5 1.374(6)
O4 C20 1.201(6)
O5 C21 1.371(6)
O5 C20 1.381(6)
O10 H10B 0.8399
O10 H10A 0.8400
N1 C7 1.347(7)
N1 C2 1.460(9)
N1 C4 1.525(12)
N2 C30 1.351(7)
N2 C29 1.455(9)
N2 C28 1.473(8)
C1 C2 1.502(12)
C1 H1C 0.9800
C1 H1B 0.9800
C1 H1A 0.9800
C2 H2B 0.9900
C2 H2A 0.9900
C3 C4 1.395(13)
C3 H3C 0.9800
C3 H3B 0.9800
C3 H3A 0.9800
C4 H4B 0.9900
C4 H4A 0.9900
C5 C6 1.362(7)
C5 C10 1.410(7)
C6 C7 1.396(8)
C6 H6 0.9500
C7 C8 1.418(8)
C8 C9 1.352(8)
C8 H8 0.9500
C9 C10 1.422(8)
C9 H9 0.9500
C10 C11 1.400(7)
C11 C19 1.425(7)
C11 C12 1.478(7)
C12 C13 1.369(8)
C12 C18 1.438(9)
C13 C15 1.427(9)
C13 C14 1.448(10)
C15 C16 1.354(10)
C15 H15 0.9500
C16 C17 1.369(10)
C16 H16 0.9500
C17 C18 1.365(9)
C17 H17 0.9500
C18 H18 0.9500
C19 C23 1.384(7)
C19 C20 1.467(7)
C21 C31 1.366(8)
C21 C22 1.400(7)
C22 C23 1.411(7)
C22 C24 1.413(7)
C24 C25 1.363(8)
C24 H24 0.9500
C25 C30 1.422(8)
C25 C26 1.514(8)
C26 C27 1.475(9)
C26 H26B 0.9900
C26 H26A 0.9900
C27 C28 1.520(10)
C27 H27B 0.9900
C27 H27A 0.9900
C28 H28B 0.9900
C28 H28A 0.9900
C29 H29A 0.9800
C29 H29C 0.9800
C29 H29B 0.9800
C30 C31 1.422(8)
C31 H31 0.9500

loop_
_geom_hbond_atom_site_label_D
_geom_hbond_atom_site_label_H
_geom_hbond_atom_site_label_A
_geom_hbond_distance_DH
_geom_hbond_distance_HA
_geom_hbond_distance_DA
_geom_hbond_angle_DHA
_geom_hbond_site_symmetry_A
O1 H1 O10 0.84 1.78 2.586(10) 160.0 .
O10 H10B O9 0.84 2.09 2.925(12) 178.6 4_576
O10 H10B Cl1 0.84 2.94 3.714(8) 154.8 4_576

loop_
_geom_torsion_atom_site_label_1
_geom_torsion_atom_site_label_2
_geom_torsion_atom_site_label_3
_geom_torsion_atom_site_label_4
_geom_torsion
C7 N1 C2 C1 -86.4(10)
C4 N1 C2 C1 100.7(8)
C7 N1 C4 C3 86.2(9)
C2 N1 C4 C3 -100.7(8)
C23 O3 C5 C6 -178.5(4)
C23 O3 C5 C10 1.6(7)
O3 C5 C6 C7 -178.6(5)
C10 C5 C6 C7 1.3(8)
C2 N1 C7 C6 -177.0(6)
C4 N1 C7 C6 -4.5(10)
C2 N1 C7 C8 2.6(10)
C4 N1 C7 C8 175.1(6)
C5 C6 C7 N1 177.4(6)
C5 C6 C7 C8 -2.2(8)
N1 C7 C8 C9 -178.0(6)
C6 C7 C8 C9 1.7(8)
C7 C8 C9 C10 -0.2(9)
C6 C5 C10 C11 179.3(5)
O3 C5 C10 C11 -0.8(7)
C6 C5 C10 C9 0.2(8)
O3 C5 C10 C9 -180.0(4)
C8 C9 C10 C11 -179.8(5)
C8 C9 C10 C5 -0.7(8)
C5 C10 C11 C19 0.2(7)
C9 C10 C11 C19 179.3(5)
C5 C10 C11 C12 178.8(5)
C9 C10 C11 C12 -2.1(8)
C10 C11 C12 C13 87.6(7)
C19 C11 C12 C13 -93.9(7)
C10 C11 C12 C18 -90.2(6)
C19 C11 C12 C18 88.3(6)
C18 C12 C13 C15 -4.2(8)
C11 C12 C13 C15 178.0(5)
C18 C12 C13 C14 178.0(6)
C11 C12 C13 C14 0.3(9)
C12 C13 C14 O2 6.2(11)
C15 C13 C14 O2 -171.6(8)
C12 C13 C14 O1 -173.5(7)
C15 C13 C14 O1 8.8(10)
C12 C13 C15 C16 1.8(9)
C14 C13 C15 C16 179.6(6)
C13 C15 C16 C17 1.6(10)
C15 C16 C17 C18 -2.3(10)
C16 C17 C18 C12 -0.3(9)
C13 C12 C18 C17 3.6(8)
C11 C12 C18 C17 -178.4(5)
C10 C11 C19 C23 -0.4(7)
C12 C11 C19 C23 -178.9(5)
C10 C11 C19 C20 178.8(5)
C12 C11 C19 C20 0.3(8)
C21 O5 C20 O4 176.2(5)
C21 O5 C20 C19 -2.5(7)
C23 C19 C20 O4 179.8(5)
C11 C19 C20 O4 0.6(9)
C23 C19 C20 O5 -1.6(7)
C11 C19 C20 O5 179.2(4)
C20 O5 C21 C31 -174.6(5)
C20 O5 C21 C22 4.4(7)
C31 C21 C22 C23 177.0(5)
O5 C21 C22 C23 -2.0(7)
C31 C21 C22 C24 -0.7(8)
O5 C21 C22 C24 -179.7(4)
C5 O3 C23 C19 -1.8(7)
C5 O3 C23 C22 176.3(4)
C11 C19 C23 O3 1.1(7)
C20 C19 C23 O3 -178.1(4)
C11 C19 C23 C22 -176.8(5)
C20 C19 C23 C22 4.0(7)
C21 C22 C23 O3 179.8(4)
C24 C22 C23 O3 -2.8(7)
C21 C22 C23 C19 -2.2(7)
C24 C22 C23 C19 175.3(5)
C21 C22 C24 C25 -0.1(8)
C23 C22 C24 C25 -177.6(5)
C22 C24 C25 C30 1.8(8)
C22 C24 C25 C26 179.9(5)
C24 C25 C26 C27 -150.7(6)
C30 C25 C26 C27 27.4(8)
C25 C26 C27 C28 -51.6(8)
C30 N2 C28 C27 -29.3(9)
C29 N2 C28 C27 153.9(7)
C26 C27 C28 N2 53.2(9)
C29 N2 C30 C25 -179.1(6)
C28 N2 C30 C25 4.3(9)
C29 N2 C30 C31 -1.1(9)
C28 N2 C30 C31 -177.7(6)
C24 C25 C30 N2 175.2(5)
C26 C25 C30 N2 -2.8(8)
C24 C25 C30 C31 -2.8(8)
C26 C25 C30 C31 179.2(5)
O5 C21 C31 C30 178.8(5)
C22 C21 C31 C30 -0.3(8)
N2 C30 C31 C21 -176.0(5)
C25 C30 C31 C21 2.0(8)
